data_4324500
loop_
_publ_author_name
'Balasubramanian Murugesapandian'
'Peter W. Roesky'

_publ_contact_author
;
  Prof. Dr. Peter W. Roesky
Karlsruher Institut fu/er Technologie (KIT) - Institut fu/er Anorganische Chemie
  Lehrstuhl fu/er Anorganische Funktionsmaterialien
   Engesserstr. 15, Geb. 30.45
   76131 Karlsruhe 
   Bundesrepublik Deutschland
;
_publ_contact_author_email roesky@kit.edu
_publ_contact_author_fax +49/(0)7216084854
_publ_contact_author_phone +49/(0)7216086117
_publ_section_title
;
 Coordination Polymers of Zinc with (\h6-Benzenecarboxylate) Chromium
 Tricarbonyl
;
_journal_name_full 'Inorganic Chemistry'
_journal_page_first 1698
_journal_page_last 1704
_journal_paper_doi 10.1021/ic102167t
_journal_volume 50
_journal_year 2011
_chemical_formula_moiety 'C32 H22 Cr2 N2 O10 Zn, 2(C3 H7 N O)'
_chemical_formula_sum 'C38 H36 Cr2 N4 O12 Zn'
_chemical_formula_weight 910.08
_chemical_name_systematic
; 
 ? 
;
_space_group_IT_number 33
_symmetry_cell_setting orthorhombic
_symmetry_Int_Tables_number 33
_symmetry_space_group_name_Hall 'P 2c -2n'
_symmetry_space_group_name_H-M 'P n a 21'
_atom_sites_solution_hydrogens geom
_atom_sites_solution_primary direct
_atom_sites_solution_secondary difmap
_audit_creation_method SHELXL-97
_cell_angle_alpha 90.00
_cell_angle_beta 90.00
_cell_angle_gamma 90.00
_cell_formula_units_Z 4
_cell_length_a 21.705(4)
_cell_length_b 6.2555(13)
_cell_length_c 29.712(6)
_cell_measurement_reflns_used 15377
_cell_measurement_temperature 200(2)
_cell_measurement_theta_max 26.75
_cell_measurement_theta_min 1.37
_cell_volume 4034.2(14)
_computing_cell_refinement 'STOE X-AREA, PLATON (A.L.Spek, 2005)'
_computing_data_collection 'STOE X-AREA'
_computing_data_reduction 'STOE X-RED, PLATON (A.L.Spek, 2005)'
_computing_molecular_graphics 'Diamond 2.1e/3'
_computing_publication_material 'X-STEP32, Microsoft Word'
_computing_structure_refinement 'SHELXL-97 (Sheldrick, 1997)'
_computing_structure_solution 'SHELXS-97 (Sheldrick, 1997)'
_diffrn_ambient_temperature 200(2)
_diffrn_measured_fraction_theta_full 1.000
_diffrn_measured_fraction_theta_max 1.000
_diffrn_measurement_device_type 'STOE IPDS 2'
_diffrn_measurement_method 'area detector'
_diffrn_radiation_monochromator graphite
_diffrn_radiation_source 'fine-focus sealed tube'
_diffrn_radiation_type MoK\a
_diffrn_radiation_wavelength 0.71073
_diffrn_reflns_av_R_equivalents 0.0960
_diffrn_reflns_av_sigmaI/netI 0.0829
_diffrn_reflns_limit_h_max 25
_diffrn_reflns_limit_h_min -25
_diffrn_reflns_limit_k_max 6
_diffrn_reflns_limit_k_min -7
_diffrn_reflns_limit_l_max 35
_diffrn_reflns_limit_l_min -35
_diffrn_reflns_number 26231
_diffrn_reflns_theta_full 25.09
_diffrn_reflns_theta_max 25.09
_diffrn_reflns_theta_min 1.37
_exptl_absorpt_coefficient_mu 1.185
_exptl_absorpt_correction_T_max 0.8848
_exptl_absorpt_correction_T_min 0.6804
_exptl_absorpt_correction_type integration
_exptl_absorpt_process_details 'STOE X-RED & X-SHAPE'
_exptl_crystal_colour green
_exptl_crystal_density_diffrn 1.498
_exptl_crystal_description plate
_exptl_crystal_F_000 1864
_exptl_crystal_size_max 0.586
_exptl_crystal_size_mid 0.339
_exptl_crystal_size_min 0.053
_refine_diff_density_max 0.361
_refine_diff_density_min -0.527
_refine_diff_density_rms 0.068
_refine_ls_abs_structure_details 'Flack H D (1983), Acta Cryst. A39, 876-881'
_refine_ls_abs_structure_Flack 0.354(19)
_refine_ls_extinction_method none
_refine_ls_goodness_of_fit_ref 0.924
_refine_ls_hydrogen_treatment constr
_refine_ls_matrix_type full
_refine_ls_number_parameters 515
_refine_ls_number_reflns 7205
_refine_ls_number_restraints 1
_refine_ls_restrained_S_all 0.924
_refine_ls_R_factor_all 0.0674
_refine_ls_R_factor_gt 0.0462
_refine_ls_shift/su_max 0.001
_refine_ls_shift/su_mean 0.000
_refine_ls_structure_factor_coef Fsqd
_refine_ls_weighting_details 'calc w=1/[\s^2^(Fo^2^)+(0.0492P)^2^+0.0000P] where P=(Fo^2^+2Fc^2^)/3'
_refine_ls_weighting_scheme calc
_refine_ls_wR_factor_gt 0.0966
_refine_ls_wR_factor_ref 0.1031
_reflns_number_gt 5315
_reflns_number_total 7205
_reflns_threshold_expression >2sigma(I)
_cod_data_source_file ic102167t_si_001_2.cif
_cod_data_source_block 2
_cod_original_cell_volume 4034.1(14)
_cod_database_code 4324500

loop_
_symmetry_equiv_pos_as_xyz
'x, y, z'
'-x, -y, z+1/2'
'-x+1/2, y+1/2, z+1/2'
'x+1/2, -y+1/2, z'

loop_
_atom_site_label
_atom_site_type_symbol
_atom_site_fract_x
_atom_site_fract_y
_atom_site_fract_z
_atom_site_U_iso_or_equiv
_atom_site_adp_type
_atom_site_occupancy
_atom_site_symmetry_multiplicity
_atom_site_calc_flag
_atom_site_refinement_flags
C1 C -0.1247(3) 2.1170(11) 0.2287(2) 0.0296(15) Uani 1 1 d .
C2 C -0.0955(3) 2.3191(10) 0.2247(2) 0.0357(14) Uani 1 1 d .
H2 H -0.0779 2.3601 0.1967 0.043 Uiso 1 1 calc R
C3 C -0.0923(3) 2.4572(11) 0.2609(2) 0.0426(16) Uani 1 1 d .
H3 H -0.0728 2.5922 0.2576 0.051 Uiso 1 1 calc R
C4 C -0.1177(4) 2.3993(12) 0.3030(2) 0.0432(18) Uani 1 1 d .
H4 H -0.1151 2.4938 0.3279 0.052 Uiso 1 1 calc R
C5 C -0.1471(3) 2.1988(12) 0.3074(2) 0.0351(15) Uani 1 1 d .
H5 H -0.1648 2.1589 0.3354 0.042 Uiso 1 1 calc R
C6 C -0.1502(3) 2.0570(10) 0.27030(17) 0.0279(13) Uani 1 1 d .
H6 H -0.1695 1.9215 0.2735 0.033 Uiso 1 1 calc R
C7 C -0.1273(2) 1.9650(9) 0.1894(2) 0.0243(13) Uani 1 1 d .
C8 C -0.0417(3) 1.9218(11) 0.3207(2) 0.0415(16) Uani 1 1 d .
C9 C 0.0069(3) 2.0260(13) 0.2451(2) 0.0499(18) Uani 1 1 d .
C10 C 0.0117(4) 2.2777(12) 0.3112(4) 0.048(2) Uani 1 1 d .
C11 C -0.1221(3) 2.0910(11) -0.0274(2) 0.0327(15) Uani 1 1 d .
C12 C -0.1491(4) 2.2938(12) -0.0233(2) 0.0428(18) Uani 1 1 d .
H12 H -0.1639 2.3411 0.0051 0.051 Uiso 1 1 calc R
C13 C -0.1543(4) 2.4285(11) -0.0616(2) 0.056(2) Uani 1 1 d .
H13 H -0.1732 2.5650 -0.0592 0.067 Uiso 1 1 calc R
C14 C -0.1312(4) 2.3575(15) -0.1029(3) 0.053(2) Uani 1 1 d .
H14 H -0.1335 2.4487 -0.1284 0.064 Uiso 1 1 calc R
C15 C -0.1051(4) 2.1575(16) -0.1072(2) 0.053(2) Uani 1 1 d .
H15 H -0.0905 2.1113 -0.1358 0.063 Uiso 1 1 calc R
C16 C -0.1000(3) 2.0210(12) -0.06959(19) 0.0428(16) Uani 1 1 d .
H16 H -0.0818 1.8836 -0.0726 0.051 Uiso 1 1 calc R
C17 C -0.1167(3) 1.9441(12) 0.0126(2) 0.0313(14) Uani 1 1 d .
C18 C -0.2553(4) 2.0300(18) -0.0395(3) 0.073(3) Uani 1 1 d .
C19 C -0.2609(5) 2.2481(12) -0.1101(3) 0.056(3) Uani 1 1 d .
C20 C -0.2121(4) 1.8957(12) -0.1140(3) 0.061(2) Uani 1 1 d .
C21 C -0.0026(3) 1.6841(11) 0.1365(2) 0.0306(13) Uani 1 1 d .
H21 H -0.0039 1.8133 0.1532 0.037 Uiso 1 1 calc R
C22 C 0.0465(3) 1.5481(10) 0.14236(19) 0.0353(14) Uani 1 1 d .
H22 H 0.0786 1.5849 0.1627 0.042 Uiso 1 1 calc R
C23 C 0.0492(3) 1.3571(10) 0.11865(18) 0.0333(13) Uani 1 1 d .
C24 C 0.0003(3) 1.3128(10) 0.08999(19) 0.0305(14) Uani 1 1 d .
H24 H -0.0001 1.1832 0.0733 0.037 Uiso 1 1 calc R
C25 C -0.0471(2) 1.4529(9) 0.08559(19) 0.0275(12) Uani 1 1 d .
H25 H -0.0803 1.4176 0.0661 0.033 Uiso 1 1 calc R
C26 C 0.1042(3) 1.2126(12) 0.1218(3) 0.0364(17) Uani 1 1 d .
H26A H 0.0910 1.0618 0.1185 0.044 Uiso 1 1 calc R
H26B H 0.1240 1.2292 0.1516 0.044 Uiso 1 1 calc R
C27 C 0.1502(3) 1.2698(10) 0.0845(3) 0.0344(17) Uani 1 1 d .
H27A H 0.1302 1.2526 0.0547 0.041 Uiso 1 1 calc R
H27B H 0.1629 1.4210 0.0877 0.041 Uiso 1 1 calc R
C28 C 0.3039(3) 1.0396(9) 0.11869(19) 0.0286(13) Uani 1 1 d .
H28 H 0.3377 1.0769 0.1374 0.034 Uiso 1 1 calc R
C29 C 0.2553(3) 1.1802(10) 0.11507(18) 0.0306(13) Uani 1 1 d .
H29 H 0.2556 1.3109 0.1314 0.037 Uiso 1 1 calc R
C30 C 0.2056(3) 1.1286(9) 0.08715(18) 0.0321(13) Uani 1 1 d .
C31 C 0.2079(3) 0.9337(11) 0.06487(19) 0.0391(15) Uani 1 1 d .
H31 H 0.1749 0.8915 0.0458 0.047 Uiso 1 1 calc R
C32 C 0.2582(3) 0.8015(11) 0.0705(2) 0.0317(14) Uani 1 1 d .
H32 H 0.2591 0.6689 0.0550 0.038 Uiso 1 1 calc R
C33 C 0.0901(7) 1.837(2) -0.0679(4) 0.130(5) Uani 1 1 d .
H33A H 0.0953 1.7598 -0.0963 0.195 Uiso 1 1 calc R
H33B H 0.1307 1.8720 -0.0554 0.195 Uiso 1 1 calc R
H33C H 0.0672 1.9697 -0.0734 0.195 Uiso 1 1 calc R
C34 C 0.0409(7) 1.4881(18) -0.0490(4) 0.143(6) Uani 1 1 d .
H34A H 0.0539 1.4661 -0.0803 0.214 Uiso 1 1 calc R
H34B H -0.0036 1.4653 -0.0466 0.214 Uiso 1 1 calc R
H34C H 0.0625 1.3865 -0.0295 0.214 Uiso 1 1 calc R
C35 C 0.0451(4) 1.7801(14) 0.0041(3) 0.053(2) Uani 1 1 d .
H35 H 0.0232 1.6924 0.0247 0.064 Uiso 1 1 calc R
C36 C 0.2142(5) 1.9973(15) 0.2505(4) 0.095(3) Uani 1 1 d .
H36A H 0.2021 2.0279 0.2816 0.142 Uiso 1 1 calc R
H36B H 0.1924 2.0945 0.2301 0.142 Uiso 1 1 calc R
H36C H 0.2588 2.0176 0.2472 0.142 Uiso 1 1 calc R
C37 C 0.1696(6) 1.6572(18) 0.2731(3) 0.090(3) Uani 1 1 d .
H37A H 0.1648 1.7432 0.3005 0.135 Uiso 1 1 calc R
H37B H 0.1949 1.5313 0.2798 0.135 Uiso 1 1 calc R
H37C H 0.1290 1.6113 0.2624 0.135 Uiso 1 1 calc R
C38 C 0.2098(4) 1.7005(15) 0.1993(3) 0.052(2) Uani 1 1 d .
H38 H 0.2296 1.7934 0.1785 0.062 Uiso 1 1 calc R
N1 N -0.04869(18) 1.6407(7) 0.10792(16) 0.0264(10) Uani 1 1 d .
N2 N 0.30531(18) 0.8525(7) 0.09688(17) 0.0262(10) Uani 1 1 d .
N3 N 0.0555(3) 1.7017(11) -0.0355(2) 0.0519(17) Uani 1 1 d .
N4 N 0.1986(3) 1.7804(9) 0.2396(2) 0.0430(16) Uani 1 1 d .
O1 O -0.11232(19) 2.0465(7) 0.15162(12) 0.0287(9) Uani 1 1 d .
O2 O -0.1425(3) 1.7788(7) 0.19590(18) 0.0357(11) Uani 1 1 d .
O3 O -0.0355(3) 1.7794(8) 0.3463(2) 0.0566(16) Uani 1 1 d .
O4 O 0.0452(3) 1.9595(12) 0.22301(19) 0.0807(19) Uani 1 1 d .
O5 O 0.0525(3) 2.3503(11) 0.3309(2) 0.0787(17) Uani 1 1 d .
O6 O -0.12806(17) 2.0374(7) 0.05075(13) 0.0306(10) Uani 1 1 d .
O7 O -0.1021(3) 1.7586(6) 0.0086(2) 0.0382(13) Uani 1 1 d .
O8 O -0.2949(3) 1.9709(15) -0.0144(2) 0.110(3) Uani 1 1 d .
O9 O -0.3035(3) 2.3131(11) -0.1296(2) 0.087(2) Uani 1 1 d .
O10 O -0.2211(4) 1.7489(10) -0.1381(3) 0.097(3) Uani 1 1 d .
O11 O 0.0608(3) 1.9561(10) 0.0173(2) 0.089(2) Uani 1 1 d .
O12 O 0.1981(3) 1.5258(10) 0.1858(2) 0.0813(18) Uani 1 1 d .
Cr1 Cr -0.05206(4) 2.14502(15) 0.28212(2) 0.0294(2) Uani 1 1 d .
Cr2 Cr -0.19778(5) 2.12186(16) -0.07826(3) 0.0411(3) Uani 1 1 d .
Zn Zn -0.12081(3) 1.84332(8) 0.10180(2) 0.02412(12) Uani 1 1 d .

loop_
_atom_site_aniso_label
_atom_site_aniso_U_11
_atom_site_aniso_U_22
_atom_site_aniso_U_33
_atom_site_aniso_U_23
_atom_site_aniso_U_13
_atom_site_aniso_U_12
C1 0.034(4) 0.031(4) 0.024(3) 0.000(3) -0.007(2) 0.003(3)
C2 0.055(4) 0.020(3) 0.032(3) 0.003(3) -0.012(3) 0.002(3)
C3 0.058(4) 0.027(3) 0.042(4) 0.008(3) -0.016(3) 0.008(3)
C4 0.054(4) 0.040(4) 0.035(4) -0.006(3) 0.001(3) 0.016(4)
C5 0.033(4) 0.044(4) 0.029(3) -0.006(3) -0.003(3) 0.010(3)
C6 0.020(3) 0.032(3) 0.032(3) -0.003(2) 0.001(2) -0.001(2)
C7 0.024(3) 0.019(3) 0.030(3) 0.002(2) -0.007(2) 0.004(2)
C8 0.049(4) 0.047(4) 0.029(3) -0.007(3) -0.008(3) -0.007(3)
C9 0.041(4) 0.074(5) 0.035(3) -0.012(4) -0.010(3) 0.011(4)
C10 0.042(5) 0.040(4) 0.062(6) -0.005(3) -0.004(4) -0.010(3)
C11 0.030(4) 0.032(4) 0.036(4) 0.001(3) -0.009(2) -0.014(3)
C12 0.068(5) 0.031(3) 0.029(3) 0.000(3) -0.014(3) -0.011(4)
C13 0.099(7) 0.030(3) 0.038(4) 0.010(3) -0.024(4) -0.019(4)
C14 0.057(5) 0.065(6) 0.038(4) 0.021(4) -0.012(3) -0.026(4)
C15 0.044(4) 0.087(7) 0.028(3) 0.001(4) 0.005(3) -0.014(5)
C16 0.040(4) 0.058(4) 0.030(3) -0.002(3) -0.009(3) -0.009(3)
C17 0.024(3) 0.041(4) 0.029(3) 0.001(3) -0.002(2) -0.004(3)
C18 0.059(5) 0.114(8) 0.046(4) 0.021(5) -0.010(4) 0.008(5)
C19 0.086(7) 0.054(6) 0.029(5) 0.006(3) -0.010(4) 0.002(4)
C20 0.075(5) 0.043(4) 0.064(5) -0.002(4) -0.033(4) -0.009(4)
C21 0.029(3) 0.031(3) 0.032(3) -0.002(3) -0.003(2) -0.003(3)
C22 0.022(3) 0.044(4) 0.040(3) -0.009(3) -0.009(2) 0.003(3)
C23 0.030(3) 0.035(3) 0.036(3) 0.002(3) 0.003(2) -0.003(3)
C24 0.030(3) 0.027(3) 0.034(3) -0.007(3) 0.005(2) 0.001(3)
C25 0.017(3) 0.028(3) 0.038(3) -0.005(3) 0.000(2) -0.002(3)
C26 0.024(3) 0.038(3) 0.048(4) 0.000(3) 0.001(3) 0.008(3)
C27 0.026(4) 0.037(4) 0.040(4) 0.008(3) 0.001(3) 0.006(3)
C28 0.022(3) 0.028(3) 0.036(3) 0.001(3) -0.002(2) -0.002(3)
C29 0.031(3) 0.023(3) 0.038(3) 0.001(3) 0.004(2) 0.000(3)
C30 0.028(3) 0.031(3) 0.038(3) 0.002(2) 0.005(2) 0.004(3)
C31 0.025(3) 0.050(4) 0.042(3) -0.010(3) -0.004(3) 0.003(3)
C32 0.022(3) 0.034(3) 0.039(3) -0.013(3) -0.007(3) 0.000(3)
C33 0.176(13) 0.155(12) 0.061(7) 0.040(8) 0.024(7) 0.019(11)
C34 0.168(14) 0.089(8) 0.170(13) -0.081(9) -0.034(10) 0.004(9)
C35 0.045(5) 0.069(5) 0.046(5) -0.012(4) 0.012(4) -0.002(4)
C36 0.090(7) 0.071(6) 0.123(8) -0.050(6) 0.005(6) -0.010(6)
C37 0.131(9) 0.080(6) 0.060(6) 0.009(5) 0.028(6) 0.011(7)
C38 0.049(5) 0.064(5) 0.043(5) 0.001(4) 0.001(4) -0.004(4)
N1 0.021(2) 0.032(3) 0.026(3) 0.003(2) 0.002(2) -0.003(2)
N2 0.025(2) 0.029(2) 0.024(2) -0.005(2) 0.002(2) 0.000(2)
N3 0.058(4) 0.057(4) 0.041(4) -0.006(3) 0.003(3) 0.004(4)
N4 0.051(4) 0.041(3) 0.036(4) -0.009(3) 0.005(3) -0.003(3)
O1 0.032(2) 0.026(2) 0.029(2) 0.0017(18) 0.0025(17) -0.0015(18)
O2 0.048(3) 0.029(2) 0.030(3) -0.0003(17) -0.006(3) -0.008(2)
O3 0.080(4) 0.039(3) 0.051(3) 0.015(2) -0.017(3) -0.004(3)
O4 0.045(3) 0.132(6) 0.065(3) -0.037(4) -0.009(3) 0.020(4)
O5 0.060(3) 0.081(4) 0.096(4) -0.017(4) -0.026(3) -0.019(4)
O6 0.034(2) 0.030(2) 0.027(2) -0.0004(18) -0.0043(16) -0.0038(19)
O7 0.045(3) 0.027(3) 0.042(3) -0.0044(18) -0.005(3) 0.002(2)
O8 0.059(4) 0.195(9) 0.077(4) 0.062(5) 0.004(3) -0.004(5)
O9 0.078(4) 0.082(4) 0.101(5) 0.033(4) -0.034(4) 0.011(4)
O10 0.120(6) 0.063(4) 0.108(7) -0.010(4) -0.066(5) -0.004(4)
O11 0.088(5) 0.077(4) 0.102(4) -0.052(4) -0.008(4) -0.015(4)
O12 0.080(4) 0.074(4) 0.091(4) -0.049(3) 0.004(3) -0.001(3)
Cr1 0.0345(5) 0.0277(4) 0.0261(4) -0.0013(4) -0.0043(4) -0.0009(5)
Cr2 0.0476(6) 0.0405(6) 0.0351(5) 0.0028(4) -0.0047(5) -0.0043(5)
Zn 0.0233(3) 0.0229(2) 0.0262(2) 0.0000(4) -0.0020(2) -0.0003(3)

loop_
_atom_type_symbol
_atom_type_description
_atom_type_scat_dispersion_real
_atom_type_scat_dispersion_imag
_atom_type_scat_source
C C 0.0033 0.0016 'International Tables Vol C Tables 4.2.6.8 and 6.1.1.4'
H H 0.0000 0.0000 'International Tables Vol C Tables 4.2.6.8 and 6.1.1.4'
N N 0.0061 0.0033 'International Tables Vol C Tables 4.2.6.8 and 6.1.1.4'
O O 0.0106 0.0060 'International Tables Vol C Tables 4.2.6.8 and 6.1.1.4'
Cr Cr 0.3209 0.6236 'International Tables Vol C Tables 4.2.6.8 and 6.1.1.4'
Zn Zn 0.2839 1.4301 'International Tables Vol C Tables 4.2.6.8 and 6.1.1.4'

loop_
_geom_angle_atom_site_label_1
_geom_angle_atom_site_label_2
_geom_angle_atom_site_label_3
_geom_angle
_geom_angle_site_symmetry_3
C6 C1 C2 119.2(6) .
C6 C1 C7 119.9(6) .
C2 C1 C7 120.9(5) .
C6 C1 Cr1 71.0(3) .
C2 C1 Cr1 71.1(3) .
C7 C1 Cr1 128.5(4) .
C3 C2 C1 120.9(6) .
C3 C2 Cr1 71.8(4) .
C1 C2 Cr1 72.0(3) .
C2 C3 C4 120.6(7) .
C2 C3 Cr1 72.1(4) .
C4 C3 Cr1 71.3(4) .
C5 C4 C3 119.1(6) .
C5 C4 Cr1 71.3(4) .
C3 C4 Cr1 71.8(4) .
C4 C5 C6 120.3(6) .
C4 C5 Cr1 71.6(4) .
C6 C5 Cr1 71.7(4) .
C1 C6 C5 119.9(6) .
C1 C6 Cr1 72.4(3) .
C5 C6 Cr1 71.1(4) .
O2 C7 O1 125.9(6) .
O2 C7 C1 119.2(6) .
O1 C7 C1 114.8(5) .
O3 C8 Cr1 178.6(7) .
O4 C9 Cr1 176.8(7) .
O5 C10 Cr1 176.0(8) .
C12 C11 C16 120.0(6) .
C12 C11 C17 121.1(6) .
C16 C11 C17 118.9(6) .
C12 C11 Cr2 71.0(4) .
C16 C11 Cr2 71.2(4) .
C17 C11 Cr2 129.9(4) .
C11 C12 C13 120.0(7) .
C11 C12 Cr2 72.3(4) .
C13 C12 Cr2 70.2(4) .
C14 C13 C12 119.1(7) .
C14 C13 Cr2 71.2(4) .
C12 C13 Cr2 72.3(4) .
C15 C14 C13 121.2(6) .
C15 C14 Cr2 72.1(5) .
C13 C14 Cr2 71.6(4) .
C14 C15 C16 120.4(7) .
C14 C15 Cr2 71.3(5) .
C16 C15 Cr2 72.6(4) .
C15 C16 C11 119.3(7) .
C15 C16 Cr2 70.3(4) .
C11 C16 Cr2 72.0(4) .
O7 C17 O6 124.5(6) .
O7 C17 C11 122.0(6) .
O6 C17 C11 113.5(6) .
O8 C18 Cr2 178.2(7) .
O9 C19 Cr2 174.6(8) .
O10 C20 Cr2 178.9(9) .
N1 C21 C22 122.3(6) .
C21 C22 C23 120.0(5) .
C22 C23 C24 116.8(6) .
C22 C23 C26 121.4(6) .
C24 C23 C26 121.7(6) .
C25 C24 C23 120.6(6) .
N1 C25 C24 122.3(5) .
C23 C26 C27 109.4(5) .
C30 C27 C26 110.4(5) .
N2 C28 C29 122.6(5) .
C28 C29 C30 119.3(6) .
C31 C30 C29 117.2(6) .
C31 C30 C27 121.5(6) .
C29 C30 C27 121.1(5) .
C32 C31 C30 119.8(6) .
N2 C32 C31 122.5(6) .
O11 C35 N3 125.9(9) .
O12 C38 N4 127.7(9) .
C21 N1 C25 117.9(5) .
C21 N1 Zn 120.5(4) .
C25 N1 Zn 121.4(4) .
C32 N2 C28 118.5(5) .
C32 N2 Zn 120.5(4) 4_575
C28 N2 Zn 120.9(4) 4_575
C35 N3 C34 124.8(9) .
C35 N3 C33 117.4(9) .
C34 N3 C33 117.6(10) .
C38 N4 C37 121.1(7) .
C38 N4 C36 121.2(8) .
C37 N4 C36 117.7(8) .
C7 O1 Zn 112.4(4) .
C17 O6 Zn 112.6(4) .
C8 Cr1 C10 87.6(4) .
C8 Cr1 C9 88.8(3) .
C10 Cr1 C9 86.5(4) .
C8 Cr1 C5 91.1(3) .
C10 Cr1 C5 118.3(4) .
C9 Cr1 C5 155.1(3) .
C8 Cr1 C4 116.9(3) .
C10 Cr1 C4 91.7(3) .
C9 Cr1 C4 154.1(3) .
C5 Cr1 C4 37.1(3) .
C8 Cr1 C6 91.6(3) .
C10 Cr1 C6 155.4(3) .
C9 Cr1 C6 118.0(3) .
C5 Cr1 C6 37.1(2) .
C4 Cr1 C6 66.9(3) .
C8 Cr1 C3 153.9(3) .
C10 Cr1 C3 91.9(3) .
C9 Cr1 C3 117.2(3) .
C5 Cr1 C3 66.4(3) .
C4 Cr1 C3 37.0(3) .
C6 Cr1 C3 78.3(2) .
C8 Cr1 C2 155.1(3) .
C10 Cr1 C2 117.3(3) .
C9 Cr1 C2 91.9(3) .
C5 Cr1 C2 78.0(3) .
C4 Cr1 C2 66.0(3) .
C6 Cr1 C2 66.2(2) .
C3 Cr1 C2 36.1(2) .
C8 Cr1 C1 118.2(3) .
C10 Cr1 C1 154.2(3) .
C9 Cr1 C1 91.9(3) .
C5 Cr1 C1 66.3(2) .
C4 Cr1 C1 78.6(3) .
C6 Cr1 C1 36.6(2) .
C3 Cr1 C1 66.0(2) .
C2 Cr1 C1 36.9(2) .
C18 Cr2 C20 90.4(5) .
C18 Cr2 C19 87.1(4) .
C20 Cr2 C19 84.6(4) .
C18 Cr2 C14 152.8(4) .
C20 Cr2 C14 116.5(4) .
C19 Cr2 C14 91.8(4) .
C18 Cr2 C13 115.7(4) .
C20 Cr2 C13 153.7(4) .
C19 Cr2 C13 93.5(3) .
C14 Cr2 C13 37.2(3) .
C18 Cr2 C15 157.0(3) .
C20 Cr2 C15 90.4(4) .
C19 Cr2 C15 115.9(4) .
C14 Cr2 C15 36.6(3) .
C13 Cr2 C15 66.8(3) .
C18 Cr2 C12 90.8(4) .
C20 Cr2 C12 153.8(3) .
C19 Cr2 C12 121.5(3) .
C14 Cr2 C12 66.8(3) .
C13 Cr2 C12 37.5(2) .
C15 Cr2 C12 78.7(3) .
C18 Cr2 C16 119.9(3) .
C20 Cr2 C16 90.6(3) .
C19 Cr2 C16 152.7(4) .
C14 Cr2 C16 66.5(3) .
C13 Cr2 C16 79.1(3) .
C15 Cr2 C16 37.2(3) .
C12 Cr2 C16 66.4(3) .
C18 Cr2 C11 92.8(3) .
C20 Cr2 C11 117.2(3) .
C19 Cr2 C11 158.1(3) .
C14 Cr2 C11 78.4(3) .
C13 Cr2 C11 66.9(3) .
C15 Cr2 C11 66.6(2) .
C12 Cr2 C11 36.6(3) .
C16 Cr2 C11 36.8(2) .
O6 Zn O1 101.03(12) .
O6 Zn N1 121.52(18) .
O1 Zn N1 105.41(18) .
O6 Zn N2 104.90(18) 4_475
O1 Zn N2 121.45(18) 4_475
N1 Zn N2 103.92(14) 4_475

loop_
_geom_bond_atom_site_label_1
_geom_bond_atom_site_label_2
_geom_bond_distance
_geom_bond_site_symmetry_2
C1 C6 1.406(8) .
C1 C2 1.420(9) .
C1 C7 1.506(9) .
C1 Cr1 2.246(6) .
C2 C3 1.383(9) .
C2 Cr1 2.234(6) .
C3 C4 1.413(10) .
C3 Cr1 2.230(6) .
C4 C5 1.413(11) .
C4 Cr1 2.224(7) .
C5 C6 1.417(9) .
C5 Cr1 2.220(7) .
C6 Cr1 2.228(6) .
C7 O2 1.225(7) .
C7 O1 1.275(7) .
C8 O3 1.181(9) .
C8 Cr1 1.820(7) .
C9 O4 1.138(8) .
C9 Cr1 1.845(7) .
C10 O5 1.155(10) .
C10 Cr1 1.831(9) .
C11 C12 1.402(10) .
C11 C16 1.412(9) .
C11 C17 1.506(9) .
C11 Cr2 2.240(6) .
C12 C13 1.420(9) .
C12 Cr2 2.223(7) .
C13 C14 1.397(11) .
C13 Cr2 2.195(7) .
C14 C15 1.380(13) .
C14 Cr2 2.190(8) .
C15 C16 1.412(10) .
C15 Cr2 2.199(8) .
C16 Cr2 2.229(7) .
C17 O7 1.209(8) .
C17 O6 1.300(7) .
C18 O8 1.197(10) .
C18 Cr2 1.793(9) .
C19 O9 1.164(11) .
C19 Cr2 1.842(10) .
C20 O10 1.181(10) .
C20 Cr2 1.796(8) .
C21 N1 1.339(7) .
C21 C22 1.375(9) .
C22 C23 1.388(8) .
C23 C24 1.389(8) .
C23 C26 1.500(9) .
C24 C25 1.357(8) .
C25 N1 1.350(7) .
C26 C27 1.534(6) .
C27 C30 1.494(9) .
C28 N2 1.338(7) .
C28 C29 1.376(8) .
C29 C30 1.400(8) .
C30 C31 1.388(8) .
C31 C32 1.380(9) .
C32 N2 1.327(7) .
C33 N3 1.488(14) .
C34 N3 1.431(12) .
C35 O11 1.217(9) .
C35 N3 1.295(11) .
C36 N4 1.435(10) .
C37 N4 1.407(11) .
C38 O12 1.191(10) .
C38 N4 1.323(11) .
N1 Zn 2.022(4) .
N2 Zn 2.023(4) 4_575
O1 Zn 1.960(4) .
O6 Zn 1.949(4) .
Zn N2 2.023(4) 4_475
